data_7122219
loop_
_publ_author_name
'Yoshimura, Akira'
'Shea, Michael T.'
'Guselnikova, Olga'
'Postnikov, Pavel S.'
'Rohde, Gregory T.'
'Saito, Akio'
'Yusubov, Mekhman S.'
'Nemykin, Victor N.'
'Zhdankin, Viktor V.'

_publ_section_title
;
 Preparation and structure of phenolic aryliodonium salts.
;
_journal_issue 73
_journal_name_full 'Chemical communications (Cambridge, England)'
_journal_page_first 10363
_journal_page_last 10366
_journal_paper_doi 10.1039/c8cc06211k
_journal_volume 54
_journal_year 2018
_chemical_formula_moiety 'C24 H19 I2 O2, Br'
_chemical_formula_sum 'C24 H19 Br I2 O2'
_chemical_formula_weight 673.09
_space_group_crystal_system orthorhombic
_space_group_IT_number 60
_space_group_name_Hall '-P 2n 2ab'
_space_group_name_H-M_alt 'P b c n'
_symmetry_space_group_name_Hall '-P 2n 2ab'
_symmetry_space_group_name_H-M 'P b c n'
_atom_sites_solution_hydrogens mixed
_audit_creation_method SHELXL-2014/7
_audit_update_record
;
2018-07-12 deposited with the CCDC.
2018-08-20 downloaded from the CCDC.
;
_cell_angle_alpha 90
_cell_angle_beta 90
_cell_angle_gamma 90
_cell_formula_units_Z 4
_cell_length_a 11.0912(3)
_cell_length_b 18.5647(13)
_cell_length_c 10.9748(2)
_cell_measurement_reflns_used 23158
_cell_measurement_temperature 123(2)
_cell_measurement_theta_max 27.5
_cell_measurement_theta_min 3.3
_cell_volume 2259.76(17)
_computing_cell_refinement
;
CrystalClear-SM Expert 2.0 r15 (Rigaku, 2011)
;
_computing_data_collection
;
CrystalClear-SM Expert 2.0 r15 (Rigaku, 2011)
;
_computing_data_reduction
;
CrystalClear-SM Expert 2.0 r15 (Rigaku, 2011)
;
_computing_molecular_graphics
;
Mercury 3.3 (Build RC5)
POV-Ray for Windows- version 3.7.0.msvc10.win64
;
_computing_structure_refinement 'SHELXL-2014/7 (Sheldrick, 2014)'
_computing_structure_solution
;
SIR2004, J. Appl. Cryst. (2005). 38, 381-388.
;
_diffrn_ambient_temperature 123(2)
_diffrn_detector RX
_diffrn_detector_area_resol_mean 10.0000
_diffrn_measured_fraction_theta_full 0.998
_diffrn_measured_fraction_theta_max 0.995
_diffrn_measurement_device_type
;
Rigaku RAXIS conversion
;
_diffrn_measurement_method 'profile data from \w-scans'
_diffrn_measurement_specimen_support Loop
_diffrn_radiation_monochromator 'Graphite Monochromator'
_diffrn_radiation_type MoK\a
_diffrn_radiation_wavelength 0.71075
_diffrn_reflns_av_R_equivalents 0.0309
_diffrn_reflns_av_unetI/netI 0.0140
_diffrn_reflns_Laue_measured_fraction_full 0.998
_diffrn_reflns_Laue_measured_fraction_max 0.995
_diffrn_reflns_limit_h_max 14
_diffrn_reflns_limit_h_min -14
_diffrn_reflns_limit_k_max 24
_diffrn_reflns_limit_k_min -24
_diffrn_reflns_limit_l_max 14
_diffrn_reflns_limit_l_min -14
_diffrn_reflns_number 28473
_diffrn_reflns_point_group_measured_fraction_full 0.998
_diffrn_reflns_point_group_measured_fraction_max 0.995
_diffrn_reflns_theta_full 25.242
_diffrn_reflns_theta_max 27.485
_diffrn_reflns_theta_min 3.411
_diffrn_source 'Sealed Tube'
_exptl_absorpt_coefficient_mu 4.569
_exptl_absorpt_correction_T_max 1.000
_exptl_absorpt_correction_T_min 0.724
_exptl_absorpt_correction_type multi-scan
_exptl_absorpt_process_details
;
FS_Process, CrystalClear-SM Expert 2.0 r12 (Rigaku, 2011)
;
_exptl_crystal_colour Colorless
_exptl_crystal_density_diffrn 1.978
_exptl_crystal_description Block
_exptl_crystal_F_000 1280
_exptl_crystal_size_max 0.20
_exptl_crystal_size_mid 0.20
_exptl_crystal_size_min 0.20
_refine_diff_density_max 1.323
_refine_diff_density_min -0.295
_refine_diff_density_rms 0.109
_refine_ls_extinction_method none
_refine_ls_goodness_of_fit_ref 1.073
_refine_ls_hydrogen_treatment mixed
_refine_ls_matrix_type full
_refine_ls_number_parameters 137
_refine_ls_number_reflns 2586
_refine_ls_number_restraints 0
_refine_ls_restrained_S_all 1.073
_refine_ls_R_factor_all 0.0205
_refine_ls_R_factor_gt 0.0183
_refine_ls_shift/su_max 0.001
_refine_ls_shift/su_mean 0.000
_refine_ls_structure_factor_coef Fsqd
_refine_ls_weighting_details 'w=1/[\s^2^(Fo^2^)+(0.0201P)^2^+2.3324P] where P=(Fo^2^+2Fc^2^)/3'
_refine_ls_weighting_scheme calc
_refine_ls_wR_factor_gt 0.0432
_refine_ls_wR_factor_ref 0.0440
_reflns_Friedel_coverage 0.000
_reflns_number_gt 2404
_reflns_number_total 2586
_reflns_threshold_expression 'I > 2\s(I)'
_cod_data_source_file c8cc06211k2.cif
_cod_data_source_block 04282015-2
_cod_depositor_comments
;
The following automatic conversions were performed:

'_exptl_absorpt_correction_type' value 'Multi-scan' changed to
'multi-scan' according to
/home/data/users/saulius/crontab/automatic-downloads/rss-feeds/RSC/lib/dictionaries/cif_core.dic
dictionary named 'cif_core.dic' version 2.4.2 from 2011-04-26.

Automatic conversion script
Id: cif_fix_values 4973 2017-02-22 13:04:09Z antanas 

 Adding full bibliography for 7122217--7122222.cif.
;
_cod_original_formula_sum ' C24 H19 Br I2 O2'
_cod_database_code 7122219
_shelx_shelxl_version_number 2014/7
_shelx_space_group_comment
;
The symmetry employed for this shelxl refinement is uniquely defined
by the following loop, which should always be used as a source of
symmetry information in preference to the above space-group names.
They are only intended as comments.
;

loop_
_space_group_symop_operation_xyz
'x, y, z'
'-x+1/2, -y+1/2, z+1/2'
'x+1/2, -y+1/2, -z'
'-x, y, -z+1/2'
'-x, -y, -z'
'x-1/2, y-1/2, -z-1/2'
'-x-1/2, y-1/2, z'
'x, -y, z-1/2'

loop_
_atom_site_label
_atom_site_type_symbol
_atom_site_fract_x
_atom_site_fract_y
_atom_site_fract_z
_atom_site_U_iso_or_equiv
_atom_site_adp_type
_atom_site_occupancy
_atom_site_site_symmetry_order
_atom_site_calc_flag
_atom_site_refinement_flags_posn
_atom_site_refinement_flags_adp
_atom_site_refinement_flags_occupancy
I1 I 0.63374(2) 0.08109(2) 0.08972(2) 0.02068(5) Uani 1 1 d . . .
O1 O 0.97839(15) 0.30688(8) -0.14167(14) 0.0260(3) Uani 1 1 d . . .
H1 H 0.730(2) 0.1197(14) -0.165(2) 0.031 Uiso 1 1 d . U .
C1 C 0.74417(19) 0.15975(11) 0.0076(2) 0.0214(4) Uani 1 1 d . . .
C2 C 0.7670(2) 0.15690(12) -0.1166(2) 0.0214(4) Uani 1 1 d . . .
H2 H 1.0000 0.302(2) -0.2500 0.062(14) Uiso 1 2 d S . P
C3 C 0.84708(19) 0.20610(11) -0.16636(19) 0.0201(4) Uani 1 1 d . . .
H3 H 0.8652 0.2037 -0.2509 0.024 Uiso 1 1 calc R U .
C4 C 0.9022(2) 0.25945(11) -0.09439(19) 0.0213(4) Uani 1 1 d . . .
C5 C 0.8747(2) 0.26188(12) 0.0310(2) 0.0242(4) Uani 1 1 d . . .
H5 H 0.9094 0.2982 0.0810 0.029 Uiso 1 1 calc R U .
C6 C 0.7976(2) 0.21178(12) 0.08147(19) 0.0243(5) Uani 1 1 d . . .
H6 H 0.7810 0.2127 0.1664 0.029 Uiso 1 1 calc R U .
C7 C 0.75556(19) -0.00310(12) 0.05240(19) 0.0219(4) Uani 1 1 d . . .
C8 C 0.8567(2) -0.01130(15) 0.1242(2) 0.0359(6) Uani 1 1 d . . .
H8 H 0.8706 0.0193 0.1921 0.043 Uiso 1 1 calc R U .
C9 C 0.9377(3) -0.06541(17) 0.0945(2) 0.0453(7) Uani 1 1 d . . .
H9 H 1.0086 -0.0716 0.1419 0.054 Uiso 1 1 calc R U .
C10 C 0.9161(2) -0.11018(14) -0.0030(2) 0.0357(6) Uani 1 1 d . . .
H10 H 0.9721 -0.1472 -0.0225 0.043 Uiso 1 1 calc R U .
C11 C 0.8140(2) -0.10172(13) -0.0724(2) 0.0326(5) Uani 1 1 d . . .
H11 H 0.7991 -0.1334 -0.1387 0.039 Uiso 1 1 calc R U .
C12 C 0.7319(2) -0.04687(12) -0.0459(2) 0.0284(5) Uani 1 1 d . . .
H12 H 0.6619 -0.0400 -0.0944 0.034 Uiso 1 1 calc R U .
Br1 Br 0.5000 -0.04690(2) 0.2500 0.02279(7) Uani 1 2 d S T P

loop_
_atom_site_aniso_label
_atom_site_aniso_U_11
_atom_site_aniso_U_22
_atom_site_aniso_U_33
_atom_site_aniso_U_23
_atom_site_aniso_U_13
_atom_site_aniso_U_12
I1 0.01810(8) 0.01969(8) 0.02426(8) 0.00265(5) 0.00314(5) 0.00344(5)
O1 0.0285(9) 0.0223(7) 0.0272(8) -0.0015(6) 0.0022(6) -0.0063(6)
C1 0.0181(10) 0.0194(9) 0.0267(10) 0.0048(8) 0.0026(8) 0.0037(8)
C2 0.0195(10) 0.0207(10) 0.0241(10) 0.0009(8) -0.0036(8) 0.0023(8)
C3 0.0197(11) 0.0208(10) 0.0199(9) 0.0018(8) -0.0001(8) 0.0030(8)
C4 0.0196(10) 0.0180(10) 0.0262(10) 0.0013(8) 0.0008(8) 0.0047(8)
C5 0.0281(12) 0.0189(10) 0.0257(10) -0.0039(8) -0.0012(9) 0.0023(9)
C6 0.0276(12) 0.0234(10) 0.0221(10) -0.0006(8) 0.0036(9) 0.0063(9)
C7 0.0195(10) 0.0209(10) 0.0252(10) 0.0062(8) 0.0042(8) 0.0047(8)
C8 0.0349(14) 0.0453(15) 0.0276(11) -0.0057(11) -0.0060(10) 0.0168(12)
C9 0.0396(16) 0.0631(18) 0.0332(14) -0.0012(12) -0.0077(12) 0.0306(14)
C10 0.0398(15) 0.0338(13) 0.0335(12) 0.0067(10) 0.0088(11) 0.0198(11)
C11 0.0353(14) 0.0236(11) 0.0389(13) -0.0052(10) 0.0054(11) 0.0016(10)
C12 0.0212(11) 0.0282(11) 0.0358(12) -0.0037(10) -0.0025(9) 0.0006(9)
Br1 0.01982(14) 0.02375(15) 0.02481(14) 0.000 -0.00039(11) 0.000

loop_
_atom_type_symbol
_atom_type_description
_atom_type_scat_dispersion_real
_atom_type_scat_dispersion_imag
_atom_type_scat_source
C C 0.0033 0.0016 'International Tables Vol C Tables 4.2.6.8 and 6.1.1.4'
H H 0.0000 0.0000 'International Tables Vol C Tables 4.2.6.8 and 6.1.1.4'
O O 0.0106 0.0060 'International Tables Vol C Tables 4.2.6.8 and 6.1.1.4'
Br Br -0.2901 2.4595 'International Tables Vol C Tables 4.2.6.8 and 6.1.1.4'
I I -0.4742 1.8119 'International Tables Vol C Tables 4.2.6.8 and 6.1.1.4'

loop_
_geom_angle_atom_site_label_1
_geom_angle_atom_site_label_2
_geom_angle_atom_site_label_3
_geom_angle
C7 I1 C1 93.33(8)
C4 O1 H2 117.5(17)
C2 C1 C6 121.4(2)
C2 C1 I1 119.97(16)
C6 C1 I1 118.57(15)
C3 C2 C1 118.6(2)
C3 C2 H1 121.9(16)
C1 C2 H1 119.5(16)
C2 C3 C4 121.4(2)
C2 C3 H3 119.3
C4 C3 H3 119.3
O1 C4 C3 121.64(18)
O1 C4 C5 119.89(19)
C3 C4 C5 118.5(2)
C6 C5 C4 120.3(2)
C6 C5 H5 119.9
C4 C5 H5 119.9
C5 C6 C1 119.83(19)
C5 C6 H6 120.1
C1 C6 H6 120.1
C12 C7 C8 122.5(2)
C12 C7 I1 117.94(16)
C8 C7 I1 119.52(17)
C7 C8 C9 118.2(2)
C7 C8 H8 120.9
C9 C8 H8 120.9
C10 C9 C8 120.5(3)
C10 C9 H9 119.8
C8 C9 H9 119.8
C11 C10 C9 120.4(2)
C11 C10 H10 119.8
C9 C10 H10 119.8
C10 C11 C12 120.4(2)
C10 C11 H11 119.8
C12 C11 H11 119.8
C7 C12 C11 118.0(2)
C7 C12 H12 121.0
C11 C12 H12 121.0

loop_
_geom_bond_atom_site_label_1
_geom_bond_atom_site_label_2
_geom_bond_distance
I1 C7 2.106(2)
I1 C1 2.108(2)
O1 C4 1.326(3)
O1 H2 1.216(4)
C1 C2 1.387(3)
C1 C6 1.394(3)
C2 C3 1.386(3)
C2 H1 0.96(3)
C3 C4 1.406(3)
C3 H3 0.9500
C4 C5 1.411(3)
C5 C6 1.379(3)
C5 H5 0.9500
C6 H6 0.9500
C7 C12 1.376(3)
C7 C8 1.380(3)
C8 C9 1.386(4)
C8 H8 0.9500
C9 C10 1.377(4)
C9 H9 0.9500
C10 C11 1.373(4)
C10 H10 0.9500
C11 C12 1.396(3)
C11 H11 0.9500
C12 H12 0.9500

loop_
_geom_torsion_atom_site_label_1
_geom_torsion_atom_site_label_2
_geom_torsion_atom_site_label_3
_geom_torsion_atom_site_label_4
_geom_torsion
C6 C1 C2 C3 1.6(3)
I1 C1 C2 C3 -175.22(15)
C1 C2 C3 C4 -1.8(3)
C2 C3 C4 O1 -179.65(19)
C2 C3 C4 C5 0.3(3)
O1 C4 C5 C6 -178.6(2)
C3 C4 C5 C6 1.5(3)
C4 C5 C6 C1 -1.7(3)
C2 C1 C6 C5 0.2(3)
I1 C1 C6 C5 177.02(16)
C12 C7 C8 C9 0.6(4)
I1 C7 C8 C9 -177.5(2)
C7 C8 C9 C10 -0.9(4)
C8 C9 C10 C11 0.1(4)
C9 C10 C11 C12 1.0(4)
C8 C7 C12 C11 0.4(4)
I1 C7 C12 C11 178.63(18)
C10 C11 C12 C7 -1.3(4)
